data_4500573
loop_
_publ_author_name
'Yamada, Teppei'
'Iwakiri, Shoji'
'Hara, Takafumi'
'Kanaizuka, Katsuhiko'
'Kurmoo, Mohamedally'
'Kitagawa, Hiroshi'

_publ_section_title
;
 Porous Interpenetrating Metal&#x2212;Organic Frameworks with Hierarchical
 Nodes
;
_journal_issue 5
_journal_name_full 'Crystal Growth &amp; Design'
_journal_page_first 1798
_journal_paper_doi 10.1021/cg1017278
_journal_volume 11
_journal_year 2011
_chemical_formula_sum 'C48 H24 N2 O12 S2 Zn2'
_chemical_formula_weight 1015.66
_chemical_name_common '[Zn2(sbpdc)2L1]'
_chemical_name_systematic
; 
 ? 
;
_space_group_IT_number 2
_symmetry_cell_setting triclinic
_symmetry_space_group_name_Hall '-P 1'
_symmetry_space_group_name_H-M 'P -1'
_atom_sites_solution_hydrogens geom
_atom_sites_solution_primary direct
_atom_sites_solution_secondary difmap
_audit_creation_method SHELXL-97
_cell_angle_alpha 95.14
_cell_angle_beta 90.32
_cell_angle_gamma 102.22
_cell_formula_units_Z 1
_cell_length_a 17.830
_cell_length_b 23.277
_cell_length_c 24.071
_cell_measurement_temperature 293(2)
_cell_volume 9721.449
_computing_cell_refinement 'SAINT (Bruker, 2007)'
_computing_data_collection 'APEX2 (Bruker, 2007)'
_computing_data_reduction 'SAINT (Bruker, 2007)'
_computing_molecular_graphics 'Yadokari-XG 2009 (Wakita, Nemoto et al., 2009)'
_computing_publication_material 'Yadokari-XG 2009 (Wakita, Nemoto et al., 2009)'
_computing_structure_refinement 'SHELXL97 (Sheldrick, 2008)'
_computing_structure_solution 'SHELXS97 (Sheldrick, 2008)'
_diffrn_ambient_temperature 100(2)
_diffrn_detector_area_resol_mean 8.333
_diffrn_measured_fraction_theta_full 0.992
_diffrn_measured_fraction_theta_max 0.992
_diffrn_measurement_device 'Bruker APEX-II CCD-detector'
_diffrn_measurement_method '\f and \w scans'
_diffrn_radiation_monochromator 'Bruker Helios multilayered confocal mirror'
_diffrn_radiation_source 'Bruker TXS fine-focus rotating anode'
_diffrn_radiation_type MoK\a
_diffrn_radiation_wavelength 0.71073
_diffrn_reflns_av_R_equivalents 0.0526
_diffrn_reflns_av_sigmaI/netI 0.0935
_diffrn_reflns_limit_h_max 21
_diffrn_reflns_limit_h_min -21
_diffrn_reflns_limit_k_max 28
_diffrn_reflns_limit_k_min -28
_diffrn_reflns_limit_l_max 29
_diffrn_reflns_limit_l_min -29
_diffrn_reflns_number 97203
_diffrn_reflns_theta_full 25.54
_diffrn_reflns_theta_max 25.54
_diffrn_reflns_theta_min 1.31
_diffrn_standards_number none
_exptl_absorpt_coefficient_mu 0.868
_exptl_absorpt_correction_type 'multi-scan, numerical'
_exptl_absorpt_process_details 'SADABS; Sheldrick, 1996'
_exptl_crystal_colour yellow
_exptl_crystal_density_diffrn 1.332
_exptl_crystal_density_method 'not measured'
_exptl_crystal_description block
_exptl_crystal_F_000 3984
_refine_diff_density_max 1.044
_refine_diff_density_min -0.987
_refine_diff_density_rms 0.074
_refine_ls_extinction_method none
_refine_ls_goodness_of_fit_ref 0.829
_refine_ls_hydrogen_treatment mixed
_refine_ls_matrix_type full
_refine_ls_number_parameters 1783
_refine_ls_number_reflns 36116
_refine_ls_number_restraints 0
_refine_ls_restrained_S_all 0.829
_refine_ls_R_factor_all 0.1031
_refine_ls_R_factor_gt 0.0501
_refine_ls_shift/su_max 0.004
_refine_ls_shift/su_mean 0.000
_refine_ls_structure_factor_coef Fsqd
_refine_ls_weighting_details 'calc w=1/[\s^2^(Fo^2^)+(0.0692P)^2^+0.0000P] where P=(Fo^2^+2Fc^2^)/3'
_refine_ls_weighting_scheme calc
_refine_ls_wR_factor_gt 0.1218
_refine_ls_wR_factor_ref 0.1344
_reflns_number_gt 16957
_reflns_number_total 36116
_reflns_threshold_expression >2sigma(I)
_cod_data_source_file cg1017278_si_004.cif
_cod_data_source_block '[Zn2(sbpdc)2L1]_sq'
_cod_depositor_comments
;
The following automatic conversions were performed:
'_atom_site_symetry_multiplicity' tag replaced with
'_atom_site_symmetry_multiplicity'.

Automatic conversion script
Id: cif_correct_tags 1440 2010-10-19 06:21:57Z saulius 
;
_cod_original_cell_volume 9721.0
_cod_original_sg_symbol_H-M p-1
_cod_database_code 4500573

loop_
_symmetry_equiv_pos_as_xyz
'x, y, z'
'-x, -y, -z'

loop_
_atom_site_label
_atom_site_type_symbol
_atom_site_fract_x
_atom_site_fract_y
_atom_site_fract_z
_atom_site_U_iso_or_equiv
_atom_site_adp_type
_atom_site_occupancy
_atom_site_symmetry_multiplicity
_atom_site_calc_flag
_atom_site_refinement_flags
Zn1 Zn 0.79588(2) 0.752237(18) 0.481268(16) 0.01988(11) Uani 1 1 d .
Zn2 Zn 0.75726(3) 0.620856(18) 0.453710(16) 0.01980(11) Uani 1 1 d .
Zn3 Zn 1.29199(2) 0.748980(19) -0.035552(16) 0.02093(11) Uani 1 1 d .
Zn4 Zn 1.25898(3) 0.618336(19) -0.030423(17) 0.02270(12) Uani 1 1 d .
Zn5 Zn 0.01775(2) 0.065170(18) -0.001629(16) 0.01652(11) Uani 1 1 d .
Zn6 Zn 0.48147(2) -0.065355(18) -0.513629(16) 0.01656(11) Uani 1 1 d .
O1 O 0.71908(16) 0.72686(12) 0.54063(10) 0.0346(7) Uani 1 1 d .
O2 O 0.69188(17) 0.62921(12) 0.52158(11) 0.0384(8) Uani 1 1 d .
C1 C 0.6879(2) 0.6759(2) 0.54968(15) 0.0281(10) Uani 1 1 d .
C2 C 0.6395(2) 0.66875(18) 0.60126(16) 0.0313(10) Uani 1 1 d .
C3 C 0.6228(2) 0.7178(2) 0.63091(16) 0.0374(11) Uani 1 1 d .
H3A H 0.6399 0.7554 0.6194 0.045 Uiso 1 1 calc R
C4 C 0.6130(3) 0.6139(2) 0.61919(18) 0.0496(13) Uani 1 1 d .
H4A H 0.6249 0.5813 0.5988 0.059 Uiso 1 1 calc R
C5 C 0.5799(2) 0.7096(2) 0.67815(16) 0.0375(11) Uani 1 1 d .
C6 C 0.5689(3) 0.6051(2) 0.66695(18) 0.0520(14) Uani 1 1 d .
H6A H 0.5508 0.5673 0.6778 0.062 Uiso 1 1 calc R
C7 C 0.5535(3) 0.6534(2) 0.69695(18) 0.0413(12) Uani 1 1 d .
S1 S 0.55230(8) 0.76518(6) 0.72317(5) 0.0484(3) Uani 1 1 d .
O3 O 0.5024(2) 0.79340(15) 0.69469(14) 0.0672(11) Uani 1 1 d .
O4 O 0.6184(2) 0.80245(14) 0.75281(13) 0.0674(11) Uani 1 1 d .
C8 C 0.5083(3) 0.6559(2) 0.74787(17) 0.0402(11) Uani 1 1 d .
C9 C 0.5019(2) 0.71408(19) 0.76636(16) 0.0370(11) Uani 1 1 d .
C10 C 0.4753(3) 0.6102(2) 0.77757(19) 0.0547(14) Uani 1 1 d .
H10A H 0.4804 0.5720 0.7664 0.066 Uiso 1 1 calc R
C11 C 0.4595(2) 0.7265(2) 0.81242(16) 0.0372(11) Uani 1 1 d .
H11A H 0.4542 0.7647 0.8235 0.045 Uiso 1 1 calc R
C12 C 0.4336(3) 0.6215(2) 0.82500(18) 0.0466(13) Uani 1 1 d .
H12A H 0.4115 0.5907 0.8456 0.056 Uiso 1 1 calc R
C13 C 0.4251(2) 0.6785(2) 0.84143(17) 0.0391(11) Uani 1 1 d .
C14 C 0.3742(2) 0.6882(2) 0.88984(16) 0.0335(11) Uani 1 1 d .
O5 O 0.36662(16) 0.74005(13) 0.90374(11) 0.0372(7) Uani 1 1 d .
O6 O 0.34231(16) 0.64273(13) 0.91240(10) 0.0382(8) Uani 1 1 d .
O7 O 1.18260(15) 0.63391(12) 0.02777(10) 0.0321(7) Uani 1 1 d .
O8 O 1.21337(16) 0.73163(12) 0.02445(10) 0.0350(7) Uani 1 1 d .
C15 C 1.1789(2) 0.68525(19) 0.04485(15) 0.0275(10) Uani 1 1 d .
C16 C 1.1319(2) 0.69491(17) 0.09529(15) 0.0290(10) Uani 1 1 d .
C17 C 1.0905(3) 0.64767(19) 0.11983(16) 0.0423(12) Uani 1 1 d .
H17A H 1.0896 0.6092 0.1051 0.051 Uiso 1 1 calc R
C18 C 1.1321(3) 0.75243(19) 0.11761(17) 0.0461(13) Uani 1 1 d .
H18A H 1.1598 0.7842 0.1004 0.055 Uiso 1 1 calc R
C19 C 1.0501(3) 0.65880(18) 0.16691(17) 0.0426(12) Uani 1 1 d .
C20 C 1.0913(3) 0.7628(2) 0.16528(18) 0.0556(15) Uani 1 1 d .
H20A H 1.0913 0.8011 0.1799 0.067 Uiso 1 1 calc R
C21 C 1.0507(3) 0.71510(19) 0.19064(16) 0.0420(12) Uani 1 1 d .
S2 S 0.99029(13) 0.60598(6) 0.20490(7) 0.0878(6) Uani 1 1 d .
O9 O 0.9212(3) 0.5749(2) 0.17338(18) 0.149(3) Uani 1 1 d .
O10 O 1.0367(4) 0.5725(2) 0.2298(2) 0.199(4) Uani 1 1 d .
C22 C 1.0061(2) 0.71680(19) 0.24110(17) 0.0370(11) Uani 1 1 d .
C23 C 0.9712(3) 0.66106(19) 0.25517(18) 0.0460(13) Uani 1 1 d .
C24 C 0.9932(3) 0.76532(19) 0.27398(17) 0.0494(14) Uani 1 1 d .
H24A H 1.0156 0.8032 0.2655 0.059 Uiso 1 1 calc R
C25 C 0.9255(3) 0.65215(19) 0.30120(17) 0.0455(13) Uani 1 1 d .
H25A H 0.9024 0.6143 0.3094 0.055 Uiso 1 1 calc R
C26 C 0.9466(3) 0.75717(19) 0.31976(17) 0.0445(12) Uani 1 1 d .
H26A H 0.9362 0.7899 0.3409 0.053 Uiso 1 1 calc R
C27 C 0.9153(2) 0.70139(18) 0.33464(16) 0.0338(11) Uani 1 1 d .
C28 C 0.8657(2) 0.69420(19) 0.38466(16) 0.0282(10) Uani 1 1 d .
O11 O 0.83075(15) 0.64204(12) 0.39130(10) 0.0326(7) Uani 1 1 d .
O12 O 0.86239(16) 0.73954(12) 0.41486(10) 0.0360(7) Uani 1 1 d .
O13 O 0.87933(16) 0.74475(12) 0.53587(10) 0.0347(7) Uani 1 1 d .
O14 O 0.85143(16) 0.64755(12) 0.50878(10) 0.0370(8) Uani 1 1 d .
C29 C 0.8852(2) 0.6921(2) 0.53956(16) 0.0329(11) Uani 1 1 d .
C30 C 0.9335(2) 0.67911(19) 0.58710(17) 0.0365(11) Uani 1 1 d .
C31 C 0.9718(2) 0.72499(18) 0.62374(16) 0.0309(10) Uani 1 1 d .
H31A H 0.9715 0.7640 0.6184 0.037 Uiso 1 1 calc R
C32 C 0.9358(3) 0.6210(2) 0.59499(18) 0.0467(13) Uani 1 1 d .
H32A H 0.9109 0.5908 0.5692 0.056 Uiso 1 1 calc R
C33 C 1.0105(2) 0.71098(17) 0.66871(16) 0.0313(10) Uani 1 1 d .
C34 C 0.9739(3) 0.6075(2) 0.63980(18) 0.0506(13) Uani 1 1 d .
H34A H 0.9748 0.5684 0.6442 0.061 Uiso 1 1 calc R
C35 C 1.0110(3) 0.65173(19) 0.67839(18) 0.0399(11) Uani 1 1 d .
S3 S 1.06063(7) 0.75988(5) 0.72358(4) 0.0379(3) Uani 1 1 d .
O15 O 1.01033(18) 0.79047(13) 0.75538(12) 0.0495(8) Uani 1 1 d .
O16 O 1.13042(17) 0.79468(13) 0.70351(12) 0.0492(9) Uani 1 1 d .
C36 C 1.0504(2) 0.64693(18) 0.73061(16) 0.0327(10) Uani 1 1 d .
C37 C 1.0809(2) 0.70253(18) 0.76032(16) 0.0332(11) Uani 1 1 d .
C38 C 1.0604(2) 0.59622(18) 0.75336(17) 0.0372(11) Uani 1 1 d .
H38A H 1.0418 0.5590 0.7348 0.045 Uiso 1 1 calc R
C39 C 1.1200(2) 0.70819(18) 0.81017(16) 0.0333(10) Uani 1 1 d .
H39A H 1.1394 0.7453 0.8286 0.040 Uiso 1 1 calc R
C40 C 1.0985(2) 0.60265(19) 0.80407(16) 0.0373(11) Uani 1 1 d .
H40A H 1.1034 0.5687 0.8201 0.045 Uiso 1 1 calc R
C41 C 1.1303(2) 0.65745(18) 0.83292(15) 0.0292(10) Uani 1 1 d .
C42 C 1.1760(2) 0.6627(2) 0.88602(16) 0.0293(10) Uani 1 1 d .
O17 O 1.20674(16) 0.71414(12) 0.90531(11) 0.0351(7) Uani 1 1 d .
O18 O 1.18259(15) 0.61549(12) 0.90618(10) 0.0332(7) Uani 1 1 d .
O19 O 0.67381(15) 0.63468(12) 0.40239(10) 0.0343(7) Uani 1 1 d .
O20 O 0.70534(17) 0.73175(13) 0.42457(11) 0.0402(8) Uani 1 1 d .
C43 C 0.6714(2) 0.6868(2) 0.39556(16) 0.0320(10) Uani 1 1 d .
C44 C 0.6248(2) 0.69730(18) 0.34638(16) 0.0326(10) Uani 1 1 d .
C45 C 0.5846(3) 0.6501(2) 0.31140(18) 0.0476(13) Uani 1 1 d .
H45A H 0.5821 0.6113 0.3191 0.057 Uiso 1 1 calc R
C46 C 0.6261(3) 0.7543(2) 0.33448(19) 0.0569(15) Uani 1 1 d .
H46A H 0.6523 0.7857 0.3585 0.068 Uiso 1 1 calc R
C47 C 0.5487(3) 0.6629(2) 0.26517(19) 0.0521(14) Uani 1 1 d .
C48 C 0.5885(3) 0.7655(2) 0.2865(2) 0.0636(16) Uani 1 1 d .
H48A H 0.5901 0.8042 0.2789 0.076 Uiso 1 1 calc R
C49 C 0.5497(3) 0.71971(19) 0.25102(17) 0.0414(12) Uani 1 1 d .
S4 S 0.49570(17) 0.61093(7) 0.21312(9) 0.1247(10) Uani 1 1 d .
O21 O 0.5538(5) 0.5806(3) 0.1823(2) 0.245(5) Uani 1 1 d .
O22 O 0.4320(5) 0.5782(2) 0.2320(3) 0.262(6) Uani 1 1 d .
C50 C 0.5097(3) 0.7223(2) 0.19874(18) 0.0478(13) Uani 1 1 d .
C51 C 0.4752(3) 0.6664(2) 0.1731(2) 0.0629(16) Uani 1 1 d .
C52 C 0.5025(3) 0.7727(2) 0.17250(19) 0.0624(16) Uani 1 1 d .
C53 C 0.4349(3) 0.6573(2) 0.1228(2) 0.0653(17) Uani 1 1 d .
C54 C 0.4607(3) 0.7639(2) 0.12103(19) 0.0537(14) Uani 1 1 d .
C55 C 0.4259(2) 0.7068(2) 0.09793(16) 0.0344(11) Uani 1 1 d .
C56 C 0.3754(2) 0.6994(2) 0.04641(16) 0.0351(11) Uani 1 1 d .
O23 O 0.34062(17) 0.64789(14) 0.03091(11) 0.0419(8) Uani 1 1 d .
O24 O 0.37248(16) 0.74564(13) 0.02368(11) 0.0401(8) Uani 1 1 d .
O25 O 0.07181(15) -0.03866(11) 0.05815(10) 0.0274(6) Uani 1 1 d .
O26 O 0.09962(15) 0.05902(11) 0.05492(10) 0.0309(7) Uani 1 1 d .
C57 C 0.1048(2) 0.01292(18) 0.07629(15) 0.0252(10) Uani 1 1 d .
C58 C 0.1526(2) 0.02004(19) 0.12890(16) 0.0333(11) Uani 1 1 d .
C59 C 0.1583(2) -0.02989(18) 0.15535(16) 0.0331(11) Uani 1 1 d .
H59A H 0.1351 -0.0674 0.1396 0.040 Uiso 1 1 calc R
C60 C 0.1889(3) 0.07500(18) 0.15275(17) 0.0425(12) Uani 1 1 d .
H60A H 0.1854 0.1083 0.1351 0.051 Uiso 1 1 calc R
C61 C 0.1981(3) -0.02262(18) 0.20422(16) 0.0381(11) Uani 1 1 d .
C62 C 0.2301(3) 0.08139(19) 0.20196(19) 0.0507(14) Uani 1 1 d .
H62A H 0.2553 0.1188 0.2169 0.061 Uiso 1 1 calc R
C63 C 0.2345(3) 0.03297(18) 0.22929(17) 0.0380(12) Uani 1 1 d .
S5 S 0.21232(8) -0.07874(5) 0.24590(5) 0.0462(3) Uani 1 1 d .
O27 O 0.1414(2) -0.10680(14) 0.26913(13) 0.0691(11) Uani 1 1 d .
O28 O 0.2568(2) -0.11570(14) 0.21707(13) 0.0702(11) Uani 1 1 d .
C64 C 0.2741(3) 0.03046(18) 0.28227(17) 0.0387(12) Uani 1 1 d .
C65 C 0.2693(2) -0.02779(17) 0.29582(17) 0.0346(11) Uani 1 1 d .
C66 C 0.3136(3) 0.07671(19) 0.31767(19) 0.0546(15) Uani 1 1 d .
H66A H 0.3159 0.1155 0.3101 0.065 Uiso 1 1 calc R
C67 C 0.3046(2) -0.04020(18) 0.34296(16) 0.0354(11) Uani 1 1 d .
H67A H 0.3002 -0.0790 0.3514 0.043 Uiso 1 1 calc R
C68 C 0.3499(3) 0.06437(19) 0.36473(18) 0.0463(13) Uani 1 1 d .
H68A H 0.3770 0.0955 0.3887 0.056 Uiso 1 1 calc R
C69 C 0.3469(2) 0.00634(18) 0.37748(15) 0.0304(10) Uani 1 1 d .
C70 C 0.3945(2) -0.00334(18) 0.42540(15) 0.0239(9) Uani 1 1 d .
O29 O 0.39905(15) -0.05618(12) 0.43108(10) 0.0300(7) Uani 1 1 d .
O30 O 0.42842(16) 0.04050(12) 0.45618(10) 0.0321(7) Uani 1 1 d .
O31 O 0.44169(15) 0.04275(12) -0.42678(10) 0.0294(7) Uani 1 1 d .
O32 O 0.41352(15) -0.05585(11) -0.44865(10) 0.0312(7) Uani 1 1 d .
C71 C 0.4073(2) -0.0090(2) -0.41956(15) 0.0274(10) Uani 1 1 d .
C72 C 0.3548(2) -0.01611(19) -0.37056(15) 0.0325(11) Uani 1 1 d .
C73 C 0.3424(3) 0.03331(18) -0.33890(16) 0.0362(11) Uani 1 1 d .
H73A H 0.3649 0.0711 -0.3477 0.043 Uiso 1 1 calc R
C74 C 0.3208(3) -0.0724(2) -0.35669(19) 0.0657(18) Uani 1 1 d .
H74A H 0.3291 -0.1053 -0.3787 0.079 Uiso 1 1 calc R
C75 C 0.2959(3) 0.02479(18) -0.29428(18) 0.0444(13) Uani 1 1 d .
C76 C 0.2756(4) -0.0800(2) -0.3113(2) 0.090(2) Uani 1 1 d .
H76A H 0.2544 -0.1178 -0.3018 0.108 Uiso 1 1 calc R
C77 C 0.2612(3) -0.0307(2) -0.2793(2) 0.0685(18) Uani 1 1 d .
S6 S 0.26995(9) 0.07966(5) -0.24786(6) 0.0598(4) Uani 1 1 d .
O33 O 0.3350(2) 0.11460(13) -0.21676(13) 0.0767(13) Uani 1 1 d .
O34 O 0.2234(3) 0.11100(16) -0.27631(15) 0.0928(15) Uani 1 1 d .
C78 C 0.2153(3) -0.0288(2) -0.2297(2) 0.0612(17) Uani 1 1 d .
C79 C 0.2133(3) 0.02700(19) -0.20742(18) 0.0467(13) Uani 1 1 d .
C80 C 0.1763(3) -0.0768(2) -0.2024(2) 0.091(2) Uani 1 1 d .
H80A H 0.1768 -0.1154 -0.2159 0.110 Uiso 1 1 calc R
C81 C 0.1741(2) 0.03916(18) -0.16033(17) 0.0403(12) Uani 1 1 d .
H81A H 0.1739 0.0779 -0.1469 0.048 Uiso 1 1 calc R
C82 C 0.1372(3) -0.0650(2) -0.1550(2) 0.085(2) Uani 1 1 d .
H82A H 0.1113 -0.0965 -0.1366 0.102 Uiso 1 1 calc R
C83 C 0.1349(3) -0.00801(18) -0.13356(16) 0.0362(11) Uani 1 1 d .
C84 C 0.0897(2) 0.00161(18) -0.08279(15) 0.0269(10) Uani 1 1 d .
O35 O 0.08729(15) 0.05331(11) -0.06649(10) 0.0288(7) Uani 1 1 d .
O36 O 0.05822(15) -0.04388(11) -0.06034(10) 0.0297(7) Uani 1 1 d .
N1 N 0.7994(2) 0.83934(15) 0.48410(14) 0.0358(9) Uani 1 1 d .
C85 C 0.8171(6) 0.8685(3) 0.4450(4) 0.180(5) Uani 1 1 d .
H85A H 0.8381 0.8507 0.4145 0.216 Uiso 1 1 calc R
C86 C 0.7672(9) 0.8652(4) 0.5119(5) 0.371(12) Uani 1 1 d .
H86A H 0.7326 0.8435 0.5349 0.445 Uiso 1 1 calc R
C87 C 0.8088(6) 0.9268(3) 0.4417(4) 0.186(5) Uani 1 1 d .
H87A H 0.8162 0.9428 0.4076 0.223 Uiso 1 1 calc R
C88 C 0.7715(10) 0.9264(4) 0.5171(6) 0.475(17) Uani 1 1 d .
H88A H 0.7568 0.9428 0.5509 0.570 Uiso 1 1 calc R
C89 C 0.7917(3) 0.9586(2) 0.4830(3) 0.0593(16) Uani 1 1 d .
C90 C 0.7876(3) 1.0192(2) 0.4818(2) 0.0650(16) Uani 1 1 d .
C91 C 0.7870(3) 1.0691(2) 0.4799(3) 0.0734(18) Uani 1 1 d .
C92 C 0.7842(3) 0.1301(2) 0.4776(2) 0.0607(15) Uani 1 1 d .
C93 C 0.7373(3) 0.1577(2) 0.5128(2) 0.0686(17) Uani 1 1 d .
H93A H 0.7086 0.1366 0.5394 0.082 Uiso 1 1 calc R
C94 C 0.8262(3) 0.1621(2) 0.4371(2) 0.0716(17) Uani 1 1 d .
H94A H 0.8562 0.1439 0.4127 0.086 Uiso 1 1 calc R
C95 C 0.7332(3) 0.2146(2) 0.5088(2) 0.0707(17) Uani 1 1 d .
H95A H 0.7018 0.2325 0.5322 0.085 Uiso 1 1 calc R
C96 C 0.8233(3) 0.2199(2) 0.4331(2) 0.0647(16) Uani 1 1 d .
H96A H 0.8521 0.2414 0.4069 0.078 Uiso 1 1 calc R
C97 C 0.7768(3) 0.2461(2) 0.4691(2) 0.0513(13) Uani 1 1 d .
C98 C 0.7726(3) 0.3068(2) 0.4640(2) 0.0545(14) Uani 1 1 d .
C99 C 0.7701(3) 0.3568(2) 0.4602(2) 0.0644(16) Uani 1 1 d .
C100 C 0.7642(3) 0.41700(19) 0.4571(2) 0.0551(14) Uani 1 1 d .
C101 C 0.7221(3) 0.4441(3) 0.4935(3) 0.102(3) Uani 1 1 d .
H1D H 0.6955 0.4242 0.5216 0.122 Uiso 1 1 calc R
C102 C 0.8083(6) 0.4510(3) 0.4206(3) 0.160(4) Uani 1 1 d .
H2D H 0.8435 0.4363 0.3980 0.191 Uiso 1 1 calc R
C103 C 0.7200(3) 0.5018(2) 0.4874(3) 0.085(2) Uani 1 1 d .
H3D H 0.6887 0.5191 0.5114 0.102 Uiso 1 1 calc R
C104 C 0.7978(5) 0.5089(2) 0.4189(2) 0.120(3) Uani 1 1 d .
H4D H 0.8227 0.5308 0.3914 0.144 Uiso 1 1 calc R
N2 N 0.75644(19) 0.53361(14) 0.45237(13) 0.0280(8) Uani 1 1 d .
N3 N 1.28865(18) 0.83523(14) -0.03633(14) 0.0311(8) Uani 1 1 d .
C105 C 1.3418(4) 0.8723(2) -0.0595(3) 0.093(2) Uani 1 1 d .
H5D H 1.3816 0.8577 -0.0763 0.112 Uiso 1 1 calc R
C106 C 1.2296(3) 0.8565(2) -0.0172(2) 0.0689(17) Uani 1 1 d .
H6D H 1.1882 0.8304 -0.0038 0.083 Uiso 1 1 calc R
C107 C 1.3430(4) 0.9307(3) -0.0607(3) 0.113(3) Uani 1 1 d .
H7D H 1.3827 0.9550 -0.0777 0.136 Uiso 1 1 calc R
C108 C 1.2259(3) 0.9147(2) -0.0160(3) 0.0803(19) Uani 1 1 d .
H8D H 1.1835 0.9274 -0.0012 0.096 Uiso 1 1 calc R
C109 C 1.2837(3) 0.9533(2) -0.0361(3) 0.0645(16) Uani 1 1 d .
C110 C 1.2807(3) 1.0149(2) -0.0359(3) 0.0799(19) Uani 1 1 d .
C111 C 1.2814(3) 1.0656(2) -0.0378(2) 0.0684(17) Uani 1 1 d .
C112 C 1.2802(3) 1.1263(2) -0.0413(2) 0.0583(15) Uani 1 1 d .
C113 C 1.3244(4) 1.1575(2) -0.0804(2) 0.080(2) Uani 1 1 d .
H13D H 1.3558 1.1395 -0.1038 0.096 Uiso 1 1 calc R
C114 C 1.2356(3) 1.1541(2) -0.0062(2) 0.0671(17) Uani 1 1 d .
H14D H 1.2065 1.1330 0.0202 0.081 Uiso 1 1 calc R
C115 C 1.3209(4) 1.2152(3) -0.0840(3) 0.099(2) Uani 1 1 d .
H15D H 1.3473 1.2355 -0.1120 0.119 Uiso 1 1 calc R
C116 C 1.2332(3) 1.2121(2) -0.0094(3) 0.0787(19) Uani 1 1 d .
H16D H 1.2012 1.2301 0.0135 0.094 Uiso 1 1 calc R
C117 C 1.2797(4) 1.2436(2) -0.0477(3) 0.090(2) Uani 1 1 d .
C118 C 1.2781(5) 0.3062(3) -0.0489(4) 0.125(3) Uani 1 1 d .
C119 C 1.2743(4) 0.3527(3) -0.0396(3) 0.095(2) Uani 1 1 d .
C120 C 1.2685(4) 0.4122(2) -0.0378(3) 0.0702(17) Uani 1 1 d .
C121 C 1.2460(10) 0.4363(4) -0.0745(4) 0.333(11) Uani 1 1 d .
H21D H 1.2386 0.4157 -0.1097 0.400 Uiso 1 1 calc R
C122 C 1.2829(10) 0.4484(4) 0.0029(5) 0.307(9) Uani 1 1 d .
H22D H 1.3069 0.4375 0.0335 0.368 Uiso 1 1 calc R
C123 C 1.2296(6) 0.4932(4) -0.0686(4) 0.169(4) Uani 1 1 d .
H23D H 1.1931 0.5015 -0.0927 0.203 Uiso 1 1 calc R
C124 C 1.2661(9) 0.5060(3) 0.0077(4) 0.285(9) Uani 1 1 d .
H24D H 1.2582 0.5234 0.0429 0.342 Uiso 1 1 calc R
N4 N 1.2617(2) 0.53314(16) -0.03258(15) 0.0395(10) Uani 1 1 d .
N5 N 0.02047(18) 0.15303(13) 0.00535(12) 0.0226(8) Uani 1 1 d .
C125 C 0.0344(3) 0.18378(18) -0.03861(18) 0.0475(13) Uani 1 1 d .
H25D H 0.0463 0.1649 -0.0721 0.057 Uiso 1 1 calc R
C126 C 0.0085(4) 0.1814(2) 0.0519(2) 0.082(2) Uani 1 1 d .
H26D H 0.0023 0.1610 0.0836 0.098 Uiso 1 1 calc R
C127 C 0.0320(3) 0.24211(19) -0.03667(19) 0.0512(14) Uani 1 1 d .
H27D H 0.0424 0.2622 -0.0684 0.061 Uiso 1 1 calc R
C128 C 0.0046(4) 0.2397(2) 0.0575(2) 0.103(3) Uani 1 1 d .
H28D H -0.0047 0.2577 0.0921 0.123 Uiso 1 1 calc R
C129 C 0.0143(3) 0.27121(18) 0.01215(18) 0.0354(11) Uani 1 1 d .
C130 C 0.0109(3) 0.3320(2) 0.01474(19) 0.0448(12) Uani 1 1 d .
C131 C 0.0080(3) 0.3825(2) 0.01247(19) 0.0510(14) Uani 1 1 d .
C132 C 0.0033(2) 0.44217(18) 0.00689(19) 0.0378(11) Uani 1 1 d .
C133 C 0.0325(3) 0.4680(2) -0.0391(2) 0.0500(13) Uani 1 1 d .
H33D H 0.0555 0.4466 -0.0659 0.060 Uiso 1 1 calc R
C134 C -0.0286(3) 0.4745(2) 0.0466(2) 0.0541(14) Uani 1 1 d .
H34D H -0.0476 0.4579 0.0787 0.065 Uiso 1 1 calc R
N6 N 0.47774(19) -0.15303(13) -0.51476(13) 0.0287(8) Uani 1 1 d .
C135 C 0.4800(3) -0.1874(2) -0.5587(2) 0.0597(15) Uani 1 1 d .
H35D H 0.4799 -0.1727 -0.5934 0.072 Uiso 1 1 calc R
C136 C 0.4688(3) -0.1781(2) -0.4648(2) 0.0579(15) Uani 1 1 d .
H36D H 0.4607 -0.1552 -0.4326 0.070 Uiso 1 1 calc R
C137 C 0.4826(4) -0.2470(2) -0.5562(2) 0.085(2) Uani 1 1 d .
H37D H 0.4826 -0.2705 -0.5896 0.102 Uiso 1 1 calc R
C138 C 0.4715(3) -0.2368(2) -0.4616(2) 0.0773(19) Uani 1 1 d .
H38D H 0.4646 -0.2535 -0.4278 0.093 Uiso 1 1 calc R
C139 C 0.4849(3) -0.27071(19) -0.5109(2) 0.0515(15) Uani 1 1 d .
C140 C 0.4879(3) -0.3310(2) -0.5072(2) 0.0608(16) Uani 1 1 d .
C141 C 0.4917(3) -0.3815(2) -0.5062(2) 0.0645(16) Uani 1 1 d .
C142 C 0.4954(3) -0.4414(2) -0.5041(3) 0.0607(16) Uani 1 1 d .
C143 C 0.5274(3) -0.4712(2) -0.5467(3) 0.0676(17) Uani 1 1 d .
H43D H 0.5460 -0.4523 -0.5779 0.081 Uiso 1 1 calc R
C144 C 0.4684(3) -0.4695(2) -0.4574(2) 0.0719(18) Uani 1 1 d .
H44D H 0.4474 -0.4490 -0.4287 0.086 Uiso 1 1 calc R

loop_
_atom_site_aniso_label
_atom_site_aniso_U_11
_atom_site_aniso_U_22
_atom_site_aniso_U_33
_atom_site_aniso_U_23
_atom_site_aniso_U_13
_atom_site_aniso_U_12
Zn1 0.0268(3) 0.0193(3) 0.0153(2) 0.00237(18) 0.00064(19) 0.0086(2)
Zn2 0.0257(3) 0.0196(3) 0.0153(2) 0.00298(18) 0.0021(2) 0.0067(2)
Zn3 0.0256(3) 0.0243(3) 0.0151(2) 0.00421(19) 0.0027(2) 0.0091(2)
Zn4 0.0306(3) 0.0258(3) 0.0142(2) 0.00170(19) 0.0007(2) 0.0117(2)
Zn5 0.0234(3) 0.0137(2) 0.0137(2) 0.00314(18) 0.00162(19) 0.0061(2)
Zn6 0.0255(3) 0.0127(2) 0.0130(2) 0.00266(18) 0.00130(19) 0.0070(2)
O1 0.0365(19) 0.0355(18) 0.0308(16) 0.0027(14) 0.0113(13) 0.0054(15)
O2 0.060(2) 0.0338(18) 0.0273(16) 0.0090(13) 0.0223(15) 0.0197(16)
C1 0.028(3) 0.041(3) 0.019(2) 0.004(2) 0.0015(18) 0.016(2)
C2 0.037(3) 0.030(3) 0.027(2) -0.0020(19) 0.003(2) 0.010(2)
C3 0.034(3) 0.047(3) 0.033(3) 0.013(2) 0.005(2) 0.009(2)
C4 0.067(4) 0.044(3) 0.041(3) 0.002(2) 0.029(3) 0.021(3)
C5 0.036(3) 0.048(3) 0.026(2) -0.001(2) 0.006(2) 0.006(2)
C6 0.069(4) 0.039(3) 0.046(3) -0.002(2) 0.026(3) 0.010(3)
C7 0.041(3) 0.045(3) 0.039(3) -0.001(2) 0.014(2) 0.011(2)
S1 0.0616(9) 0.0423(8) 0.0411(7) 0.0025(6) 0.0299(7) 0.0106(7)
O3 0.086(3) 0.068(2) 0.064(2) 0.0311(19) 0.043(2) 0.043(2)
O4 0.073(3) 0.055(2) 0.053(2) -0.0176(17) 0.0267(19) -0.023(2)
C8 0.045(3) 0.042(3) 0.034(3) 0.006(2) 0.015(2) 0.010(2)
C9 0.036(3) 0.045(3) 0.029(2) 0.004(2) 0.011(2) 0.006(2)
C10 0.073(4) 0.042(3) 0.053(3) 0.008(2) 0.028(3) 0.019(3)
C11 0.032(3) 0.054(3) 0.023(2) 0.000(2) 0.0094(19) 0.004(2)
C12 0.060(3) 0.042(3) 0.041(3) 0.008(2) 0.025(2) 0.018(3)
C13 0.031(3) 0.060(3) 0.027(2) 0.002(2) 0.006(2) 0.012(2)
C14 0.024(3) 0.059(3) 0.019(2) 0.005(2) 0.0051(18) 0.012(2)
O5 0.0408(19) 0.045(2) 0.0289(16) 0.0040(14) 0.0164(14) 0.0143(16)
O6 0.0346(19) 0.059(2) 0.0242(16) 0.0049(15) 0.0151(14) 0.0153(16)
O7 0.0440(19) 0.0321(18) 0.0187(15) 0.0030(12) 0.0112(13) 0.0043(14)
O8 0.045(2) 0.0350(18) 0.0261(16) 0.0054(13) 0.0185(14) 0.0087(15)
C15 0.030(3) 0.037(3) 0.017(2) 0.0029(19) 0.0007(18) 0.008(2)
C16 0.033(3) 0.029(2) 0.023(2) 0.0008(18) 0.0085(19) 0.002(2)
C17 0.069(4) 0.029(3) 0.030(2) -0.001(2) 0.021(2) 0.013(2)
C18 0.060(3) 0.033(3) 0.036(3) -0.003(2) 0.031(2) -0.008(2)
C19 0.064(3) 0.030(3) 0.033(3) 0.006(2) 0.023(2) 0.006(2)
C20 0.081(4) 0.032(3) 0.043(3) -0.013(2) 0.037(3) -0.007(3)
C21 0.064(3) 0.032(3) 0.026(2) -0.003(2) 0.022(2) 0.003(2)
S2 0.1507(17) 0.0406(9) 0.0691(11) 0.0060(8) 0.0853(12) 0.0107(11)
O9 0.188(5) 0.100(4) 0.092(3) -0.060(3) 0.078(4) -0.092(4)
O10 0.387(10) 0.119(4) 0.159(5) 0.095(4) 0.237(6) 0.164(6)
C22 0.039(3) 0.033(3) 0.035(3) 0.005(2) 0.014(2) -0.001(2)
C23 0.063(3) 0.032(3) 0.039(3) -0.006(2) 0.024(2) 0.005(2)
C24 0.074(4) 0.027(3) 0.040(3) -0.004(2) 0.032(3) -0.003(2)
C25 0.067(4) 0.026(3) 0.042(3) 0.007(2) 0.037(3) 0.006(2)
C26 0.063(3) 0.033(3) 0.033(3) -0.004(2) 0.020(2) 0.004(2)
C27 0.044(3) 0.032(3) 0.026(2) 0.0052(19) 0.014(2) 0.008(2)
C28 0.030(3) 0.034(3) 0.021(2) 0.008(2) 0.0069(19) 0.006(2)
O11 0.0414(19) 0.0308(17) 0.0246(15) 0.0031(13) 0.0171(13) 0.0046(15)
O12 0.056(2) 0.0302(17) 0.0257(16) 0.0048(13) 0.0219(14) 0.0155(15)
O13 0.0422(19) 0.0340(18) 0.0308(16) 0.0033(13) -0.0122(14) 0.0152(15)
O14 0.041(2) 0.038(2) 0.0295(18) 0.0034(14) -0.0153(15) 0.0054(16)
C29 0.032(3) 0.049(3) 0.019(2) 0.002(2) -0.0001(19) 0.011(2)
C30 0.034(3) 0.037(3) 0.039(3) 0.006(2) -0.008(2) 0.009(2)
C31 0.037(3) 0.026(2) 0.031(2) 0.0021(19) -0.009(2) 0.009(2)
C32 0.060(3) 0.042(3) 0.039(3) 0.004(2) -0.023(2) 0.011(3)
C33 0.037(3) 0.026(2) 0.030(2) -0.0019(19) -0.010(2) 0.008(2)
C34 0.073(4) 0.035(3) 0.046(3) -0.003(2) -0.021(3) 0.020(3)
C35 0.048(3) 0.031(3) 0.040(3) 0.002(2) -0.011(2) 0.008(2)
S3 0.0505(8) 0.0285(6) 0.0346(7) 0.0025(5) -0.0189(6) 0.0091(6)
O15 0.063(2) 0.045(2) 0.0432(19) -0.0030(15) -0.0209(16) 0.0212(18)
O16 0.053(2) 0.0401(19) 0.0453(19) 0.0087(15) -0.0264(16) -0.0127(16)
C36 0.038(3) 0.034(3) 0.026(2) 0.0014(19) -0.007(2) 0.010(2)
C37 0.043(3) 0.036(3) 0.025(2) 0.0093(19) -0.007(2) 0.017(2)
C38 0.048(3) 0.029(3) 0.037(3) 0.002(2) -0.019(2) 0.014(2)
C39 0.036(3) 0.030(3) 0.031(2) 0.0003(19) -0.010(2) 0.003(2)
C40 0.048(3) 0.039(3) 0.029(2) 0.010(2) -0.004(2) 0.016(2)
C41 0.032(3) 0.034(3) 0.023(2) 0.0014(19) -0.0058(19) 0.010(2)
C42 0.023(2) 0.042(3) 0.026(2) 0.006(2) 0.0078(18) 0.012(2)
O17 0.0366(19) 0.0370(19) 0.0319(17) -0.0015(14) -0.0144(14) 0.0108(15)
O18 0.0378(18) 0.0397(18) 0.0247(15) 0.0089(13) -0.0055(13) 0.0120(15)
O19 0.0374(19) 0.0363(18) 0.0312(16) 0.0097(13) -0.0129(13) 0.0098(15)
O20 0.045(2) 0.0405(19) 0.0346(18) 0.0013(14) -0.0223(15) 0.0086(16)
C43 0.028(3) 0.044(3) 0.024(2) 0.009(2) 0.0007(19) 0.005(2)
C44 0.037(3) 0.032(3) 0.026(2) 0.0047(19) -0.015(2) -0.001(2)
C45 0.064(4) 0.038(3) 0.044(3) 0.008(2) -0.023(3) 0.016(3)
C46 0.071(4) 0.041(3) 0.051(3) 0.016(2) -0.044(3) -0.010(3)
C47 0.067(4) 0.041(3) 0.047(3) 0.000(2) -0.033(3) 0.011(3)
C48 0.088(4) 0.030(3) 0.066(4) 0.021(3) -0.037(3) -0.009(3)
C49 0.047(3) 0.033(3) 0.040(3) 0.009(2) -0.024(2) -0.002(2)
S4 0.225(3) 0.0401(10) 0.1071(15) -0.0116(10) -0.1355(17) 0.0342(14)
O21 0.467(13) 0.160(6) 0.157(5) -0.103(5) -0.214(7) 0.228(8)
O22 0.373(10) 0.088(4) 0.250(7) 0.118(5) -0.273(8) -0.153(6)
C50 0.061(4) 0.041(3) 0.037(3) 0.002(2) -0.026(2) 0.003(3)
C51 0.097(5) 0.037(3) 0.056(3) -0.001(2) -0.053(3) 0.022(3)
C52 0.084(4) 0.059(4) 0.039(3) 0.029(3) -0.033(3) -0.007(3)
C53 0.098(5) 0.041(3) 0.060(3) -0.003(3) -0.051(3) 0.026(3)
C54 0.056(3) 0.056(3) 0.040(3) 0.017(2) -0.018(2) -0.014(3)
C55 0.031(3) 0.048(3) 0.023(2) 0.000(2) -0.0108(19) 0.008(2)
C56 0.033(3) 0.059(3) 0.016(2) 0.002(2) -0.0040(19) 0.017(3)
O23 0.051(2) 0.053(2) 0.0256(17) -0.0018(15) -0.0175(14) 0.0220(18)
O24 0.0379(19) 0.057(2) 0.0276(16) 0.0073(15) -0.0135(14) 0.0144(16)
O25 0.0304(17) 0.0255(16) 0.0261(15) -0.0006(12) -0.0109(12) 0.0066(13)
O26 0.0310(18) 0.0324(17) 0.0288(16) 0.0108(13) -0.0085(13) 0.0029(14)
C57 0.023(2) 0.032(3) 0.022(2) 0.0088(19) -0.0030(18) 0.006(2)
C58 0.035(3) 0.035(3) 0.029(2) 0.011(2) -0.008(2) 0.004(2)
C59 0.040(3) 0.026(2) 0.028(2) 0.0017(19) -0.011(2) -0.003(2)
C60 0.060(3) 0.022(2) 0.043(3) 0.013(2) -0.029(2) 0.000(2)
C61 0.054(3) 0.030(3) 0.029(2) 0.013(2) -0.014(2) 0.001(2)
C62 0.070(4) 0.020(3) 0.055(3) 0.001(2) -0.031(3) -0.006(2)
C63 0.047(3) 0.025(3) 0.039(3) 0.008(2) -0.022(2) 0.000(2)
S5 0.0702(10) 0.0235(7) 0.0403(7) 0.0082(5) -0.0302(7) -0.0022(6)
O27 0.073(3) 0.051(2) 0.069(2) 0.0359(18) -0.038(2) -0.0318(19)
O28 0.123(3) 0.044(2) 0.049(2) -0.0152(17) -0.044(2) 0.039(2)
C64 0.050(3) 0.025(3) 0.042(3) 0.007(2) -0.021(2) 0.006(2)
C65 0.042(3) 0.020(2) 0.038(3) 0.0097(19) -0.015(2) -0.005(2)
C66 0.082(4) 0.025(3) 0.052(3) 0.009(2) -0.044(3) 0.000(3)
C67 0.044(3) 0.025(3) 0.036(3) 0.012(2) -0.016(2) 0.002(2)
C68 0.061(3) 0.033(3) 0.043(3) 0.000(2) -0.027(2) 0.006(2)
C69 0.038(3) 0.031(3) 0.022(2) 0.0078(19) -0.010(2) 0.005(2)
C70 0.024(3) 0.027(3) 0.023(2) 0.0080(19) -0.0017(18) 0.009(2)
O29 0.0350(18) 0.0313(18) 0.0256(15) 0.0032(13) -0.0030(13) 0.0113(14)
O30 0.0440(19) 0.0255(16) 0.0263(16) -0.0003(13) -0.0122(14) 0.0076(14)
O31 0.0321(18) 0.0338(18) 0.0205(15) -0.0001(13) 0.0073(13) 0.0039(14)
O32 0.0422(19) 0.0290(17) 0.0206(15) -0.0017(13) 0.0121(13) 0.0052(14)
C71 0.021(3) 0.043(3) 0.019(2) 0.004(2) 0.0035(18) 0.007(2)
C72 0.031(3) 0.044(3) 0.017(2) 0.000(2) 0.0096(19) -0.002(2)
C73 0.057(3) 0.024(2) 0.026(2) -0.0002(19) 0.016(2) 0.006(2)
C74 0.102(5) 0.030(3) 0.049(3) -0.010(2) 0.048(3) -0.016(3)
C75 0.065(4) 0.023(3) 0.040(3) 0.000(2) 0.032(2) -0.002(2)
C76 0.154(6) 0.021(3) 0.075(4) -0.011(3) 0.086(4) -0.021(3)
C77 0.105(5) 0.033(3) 0.055(3) -0.016(2) 0.053(3) -0.007(3)
S6 0.1026(12) 0.0235(7) 0.0510(8) 0.0038(6) 0.0577(8) 0.0063(8)
O33 0.112(3) 0.0273(19) 0.062(2) -0.0300(17) 0.056(2) -0.038(2)
O34 0.153(4) 0.070(3) 0.077(3) 0.036(2) 0.080(3) 0.056(3)
C78 0.093(4) 0.026(3) 0.054(3) -0.013(2) 0.051(3) -0.008(3)
C79 0.069(4) 0.026(3) 0.039(3) 0.001(2) 0.030(2) -0.004(2)
C80 0.141(6) 0.023(3) 0.090(4) -0.016(3) 0.092(4) -0.022(3)
C81 0.054(3) 0.024(2) 0.035(3) -0.003(2) 0.026(2) -0.007(2)
C82 0.135(6) 0.031(3) 0.078(4) -0.001(3) 0.086(4) -0.008(3)
C83 0.054(3) 0.022(2) 0.025(2) -0.0057(18) 0.020(2) -0.005(2)
C84 0.032(3) 0.025(3) 0.022(2) -0.0025(19) 0.0090(19) 0.004(2)
O35 0.0416(19) 0.0240(16) 0.0228(15) 0.0015(12) 0.0116(13) 0.0113(14)
O36 0.0360(18) 0.0245(16) 0.0274(16) 0.0055(12) 0.0126(13) 0.0022(14)
N1 0.054(3) 0.027(2) 0.033(2) 0.0053(17) 0.0123(18) 0.0209(19)
C85 0.277(12) 0.055(5) 0.231(10) 0.065(6) 0.186(9) 0.062(6)
C86 0.67(3) 0.092(7) 0.448(18) 0.170(9) 0.51(2) 0.217(11)
C87 0.271(12) 0.065(6) 0.255(12) 0.084(6) 0.169(10) 0.074(7)
C88 0.80(3) 0.095(7) 0.65(3) 0.218(12) 0.67(3) 0.262(13)
C89 0.056(4) 0.026(3) 0.100(5) 0.014(3) 0.026(3) 0.013(3)
C90 0.059(4) 0.023(3) 0.117(5) 0.006(3) 0.017(3) 0.016(3)
C91 0.071(4) 0.025(3) 0.128(5) 0.012(3) -0.009(4) 0.014(3)
C92 0.063(4) 0.026(3) 0.095(4) 0.004(3) -0.001(3) 0.013(3)
C93 0.076(4) 0.036(3) 0.099(5) 0.027(3) 0.015(4) 0.016(3)
C94 0.077(4) 0.033(3) 0.104(5) 0.003(3) 0.021(4) 0.010(3)
C95 0.092(5) 0.041(3) 0.092(4) 0.019(3) 0.019(4) 0.039(3)
C96 0.080(4) 0.029(3) 0.089(4) 0.015(3) 0.018(3) 0.016(3)
C97 0.072(4) 0.023(3) 0.056(3) -0.001(2) -0.008(3) 0.008(3)
C98 0.063(4) 0.038(3) 0.065(3) 0.011(3) -0.002(3) 0.013(3)
C99 0.097(5) 0.025(3) 0.077(4) 0.012(3) -0.001(3) 0.023(3)
C100 0.086(4) 0.021(3) 0.057(3) 0.008(2) 0.004(3) 0.008(3)
C101 0.091(5) 0.067(4) 0.172(7) 0.067(4) 0.100(5) 0.048(4)
C102 0.324(12) 0.080(5) 0.115(6) 0.054(4) 0.152(7) 0.111(7)
C103 0.103(5) 0.034(3) 0.136(5) 0.042(3) 0.088(4) 0.041(3)
C104 0.259(9) 0.046(4) 0.083(5) 0.040(3) 0.099(5) 0.080(5)
N2 0.033(2) 0.026(2) 0.028(2) 0.0054(16) -0.0028(16) 0.0121(17)
N3 0.018(2) 0.027(2) 0.051(2) 0.0156(17) 0.0050(17) 0.0052(16)
C105 0.102(5) 0.036(3) 0.148(6) 0.028(4) 0.069(5) 0.020(3)
C106 0.047(4) 0.041(3) 0.125(5) 0.025(3) 0.032(3) 0.016(3)
C107 0.102(6) 0.053(4) 0.189(8) 0.047(5) 0.049(6) 0.010(4)
C108 0.072(4) 0.036(3) 0.145(6) 0.020(3) 0.024(4) 0.034(3)
C109 0.047(4) 0.034(3) 0.112(5) 0.014(3) -0.011(3) 0.004(3)
C110 0.057(4) 0.034(3) 0.146(6) 0.019(4) -0.026(4) 0.001(3)
C111 0.049(4) 0.028(3) 0.125(5) 0.014(3) -0.041(3) 0.001(3)
C112 0.065(4) 0.022(3) 0.088(4) 0.005(3) -0.030(3) 0.010(3)
C113 0.144(6) 0.031(3) 0.073(4) 0.004(3) 0.024(4) 0.039(4)
C114 0.044(4) 0.042(3) 0.108(5) 0.019(3) -0.013(3) -0.014(3)
C115 0.168(7) 0.055(4) 0.096(5) 0.033(4) 0.055(5) 0.059(5)
C116 0.072(4) 0.033(3) 0.125(6) -0.002(3) 0.008(4) 0.003(3)
C117 0.130(6) 0.029(3) 0.119(6) 0.016(3) 0.029(5) 0.026(4)
C118 0.148(7) 0.037(4) 0.201(9) 0.021(5) 0.047(6) 0.040(5)
C119 0.141(7) 0.046(4) 0.101(5) -0.010(4) -0.056(4) 0.032(4)
C120 0.112(5) 0.027(3) 0.072(4) 0.002(3) -0.010(4) 0.016(3)
C121 0.89(4) 0.102(7) 0.086(7) 0.012(5) 0.048(12) 0.270(14)
C122 0.69(3) 0.038(5) 0.211(12) -0.001(6) -0.066(15) 0.123(10)
C123 0.305(13) 0.096(7) 0.144(8) 0.012(6) -0.063(8) 0.125(8)
C124 0.72(3) 0.064(6) 0.098(7) 0.016(5) 0.006(11) 0.135(11)
N4 0.073(3) 0.026(2) 0.021(2) -0.0085(17) -0.0109(19) 0.019(2)
N5 0.036(2) 0.0134(18) 0.0184(17) 0.0011(14) 0.0025(15) 0.0063(15)
C125 0.083(4) 0.023(3) 0.042(3) 0.010(2) 0.026(3) 0.019(3)
C126 0.181(7) 0.032(3) 0.045(3) 0.018(2) 0.058(4) 0.044(4)
C127 0.080(4) 0.030(3) 0.049(3) 0.020(2) 0.017(3) 0.016(3)
C128 0.228(8) 0.025(3) 0.062(4) 0.008(3) 0.071(5) 0.039(4)
C129 0.048(3) 0.019(2) 0.044(3) 0.005(2) 0.006(2) 0.016(2)
C130 0.058(3) 0.024(3) 0.054(3) 0.005(2) 0.005(2) 0.011(2)
C131 0.072(4) 0.025(3) 0.053(3) -0.001(2) 0.008(3) 0.006(3)
C132 0.037(3) 0.017(2) 0.060(3) 0.005(2) 0.000(2) 0.008(2)
C133 0.062(4) 0.030(3) 0.062(3) 0.005(2) 0.022(3) 0.016(3)
C134 0.082(4) 0.030(3) 0.055(3) 0.011(2) 0.018(3) 0.020(3)
N6 0.041(2) 0.0154(19) 0.029(2) 0.0003(15) -0.0101(17) 0.0060(17)
C135 0.106(5) 0.025(3) 0.049(3) -0.002(2) 0.001(3) 0.016(3)
C136 0.085(4) 0.049(3) 0.051(3) 0.024(3) 0.004(3) 0.031(3)
C137 0.154(6) 0.042(4) 0.062(4) -0.013(3) 0.022(4) 0.033(4)
C138 0.118(5) 0.040(3) 0.084(4) 0.040(3) 0.005(4) 0.024(3)
C139 0.078(4) 0.013(3) 0.064(4) -0.003(2) -0.033(3) 0.015(3)
C140 0.065(4) 0.021(3) 0.096(4) 0.007(3) -0.016(3) 0.008(3)
C141 0.062(4) 0.022(3) 0.111(5) 0.007(3) -0.009(3) 0.010(3)
C142 0.066(4) 0.027(3) 0.093(5) 0.011(3) -0.011(3) 0.016(3)
C143 0.079(4) 0.027(3) 0.099(5) 0.015(3) -0.009(4) 0.012(3)
C144 0.104(5) 0.030(3) 0.089(4) 0.002(3) 0.000(4) 0.031(3)

loop_
_atom_type_symbol
_atom_type_description
_atom_type_scat_dispersion_real
_atom_type_scat_dispersion_imag
_atom_type_scat_source
C C 0.0033 0.0016 'International Tables Vol C Tables 4.2.6.8 and 6.1.1.4'
H H 0.0000 0.0000 'International Tables Vol C Tables 4.2.6.8 and 6.1.1.4'
N N 0.0061 0.0033 'International Tables Vol C Tables 4.2.6.8 and 6.1.1.4'
O O 0.0106 0.0060 'International Tables Vol C Tables 4.2.6.8 and 6.1.1.4'
S S 0.1246 0.1234 'International Tables Vol C Tables 4.2.6.8 and 6.1.1.4'
Zn Zn 0.2839 1.4301 'International Tables Vol C Tables 4.2.6.8 and 6.1.1.4'

loop_
_geom_angle_atom_site_label_1
_geom_angle_atom_site_label_2
_geom_angle_atom_site_label_3
_geom_angle
_geom_angle_site_symmetry_1
_geom_angle_site_symmetry_3
N1 Zn1 O1 102.03(13) . .
N1 Zn1 O13 104.87(13) . .
O1 Zn1 O13 87.64(11) . .
N1 Zn1 O12 101.93(13) . .
O1 Zn1 O12 155.32(11) . .
O13 Zn1 O12 91.86(11) . .
N1 Zn1 O20 92.92(13) . .
O1 Zn1 O20 87.34(11) . .
O13 Zn1 O20 162.16(12) . .
O12 Zn1 O20 85.65(12) . .
N1 Zn1 Zn2 164.51(10) . .
O1 Zn1 Zn2 78.74(8) . .
O13 Zn1 Zn2 90.61(8) . .
O12 Zn1 Zn2 76.60(8) . .
O20 Zn1 Zn2 71.61(8) . .
O19 Zn2 O11 86.84(11) . .
O19 Zn2 N2 110.78(12) . .
O11 Zn2 N2 99.54(12) . .
O19 Zn2 O2 91.40(11) . .
O11 Zn2 O2 160.91(11) . .
N2 Zn2 O2 98.85(12) . .
O19 Zn2 O14 154.25(11) . .
O11 Zn2 O14 87.33(11) . .
N2 Zn2 O14 94.91(12) . .
O2 Zn2 O14 86.04(11) . .
O19 Zn2 Zn1 86.36(8) . .
O11 Zn2 Zn1 81.70(8) . .
N2 Zn2 Zn1 162.84(9) . .
O2 Zn2 Zn1 79.22(8) . .
O14 Zn2 Zn1 67.98(8) . .
O5 Zn3 N3 100.99(13) 1_654 .
O5 Zn3 O8 162.92(12) 1_654 .
N3 Zn3 O8 95.94(12) . .
O5 Zn3 O24 90.78(11) 1_654 1_655
N3 Zn3 O24 106.01(13) . 1_655
O8 Zn3 O24 86.66(11) . 1_655
O5 Zn3 O17 86.49(11) 1_654 1_554
N3 Zn3 O17 98.57(12) . 1_554
O8 Zn3 O17 88.82(11) . 1_554
O24 Zn3 O17 155.34(12) 1_655 1_554
O5 Zn3 Zn4 89.07(8) 1_654 .
N3 Zn3 Zn4 167.06(9) . .
O8 Zn3 Zn4 73.85(8) . .
O24 Zn3 Zn4 81.72(9) 1_655 .
O17 Zn3 Zn4 73.73(8) 1_554 .
N4 Zn4 O7 107.11(14) . .
N4 Zn4 O18 99.97(13) . 1_554
O7 Zn4 O18 92.30(11) . 1_554
N4 Zn4 O23 97.10(14) . 1_655
O7 Zn4 O23 85.99(11) . 1_655
O18 Zn4 O23 162.58(12) 1_554 1_655
N4 Zn4 O6 98.51(14) . 1_654
O7 Zn4 O6 154.22(11) . 1_654
O18 Zn4 O6 85.94(11) 1_554 1_654
O23 Zn4 O6 88.11(12) 1_655 1_654
N4 Zn4 Zn3 166.84(12) . .
O7 Zn4 Zn3 84.52(8) . .
O18 Zn4 Zn3 85.36(8) 1_554 .
O23 Zn4 Zn3 77.22(9) 1_655 .
O6 Zn4 Zn3 69.70(8) 1_654 .
O26 Zn5 N5 102.27(11) . .
O26 Zn5 O35 91.89(11) . .
N5 Zn5 O35 104.18(11) . .
O26 Zn5 O36 85.65(11) . 2
N5 Zn5 O36 96.97(11) . 2
O35 Zn5 O36 158.74(10) . 2
O26 Zn5 O25 158.97(10) . 2
N5 Zn5 O25 98.45(11) . 2
O35 Zn5 O25 86.44(10) . 2
O36 Zn5 O25 88.36(10) 2 2
O26 Zn5 Zn5 81.30(7) . 2
N5 Zn5 Zn5 167.51(9) . 2
O35 Zn5 Zn5 87.53(7) . 2
O36 Zn5 Zn5 71.21(7) 2 2
O25 Zn5 Zn5 77.69(7) 2 2
O32 Zn6 O31 159.11(11) . 2_654
O32 Zn6 N6 99.14(12) . .
O31 Zn6 N6 101.13(12) 2_654 .
O32 Zn6 O29 91.83(11) . 1_554
O31 Zn6 O29 87.23(10) 2_654 1_554
N6 Zn6 O29 106.61(12) . 1_554
O32 Zn6 O30 85.80(11) . 2_655
O31 Zn6 O30 87.42(11) 2_654 2_655
N6 Zn6 O30 95.04(12) . 2_655
O29 Zn6 O30 158.32(10) 1_554 2_655
O32 Zn6 Zn6 78.39(8) . 2_654
O31 Zn6 Zn6 80.73(8) 2_654 2_654
N6 Zn6 Zn6 164.10(9) . 2_654
O29 Zn6 Zn6 89.22(8) 1_554 2_654
O30 Zn6 Zn6 69.18(7) 2_655 2_654
C1 O1 Zn1 127.6(3) . .
C1 O2 Zn2 126.6(3) . .
O1 C1 O2 127.6(4) . .
O1 C1 C2 117.0(4) . .
O2 C1 C2 115.4(4) . .
C4 C2 C3 119.6(4) . .
C4 C2 C1 120.6(4) . .
C3 C2 C1 119.8(4) . .
C5 C3 C2 118.1(4) . .
C5 C3 H3A 121.0 . .
C2 C3 H3A 121.0 . .
C2 C4 C6 122.8(4) . .
C2 C4 H4A 118.6 . .
C6 C4 H4A 118.6 . .
C3 C5 C7 122.3(4) . .
C3 C5 S1 126.5(4) . .
C7 C5 S1 111.2(3) . .
C7 C6 C4 117.8(4) . .
C7 C6 H6A 121.1 . .
C4 C6 H6A 121.1 . .
C6 C7 C5 119.4(4) . .
C6 C7 C8 128.3(4) . .
C5 C7 C8 112.3(4) . .
O3 S1 O4 117.5(2) . .
O3 S1 C9 111.8(2) . .
O4 S1 C9 110.6(2) . .
O3 S1 C5 110.5(2) . .
O4 S1 C5 110.9(2) . .
C9 S1 C5 92.9(2) . .
C10 C8 C9 119.6(4) . .
C10 C8 C7 127.9(4) . .
C9 C8 C7 112.5(4) . .
C11 C9 C8 122.3(4) . .
C11 C9 S1 126.6(3) . .
C8 C9 S1 111.1(3) . .
C8 C10 C12 119.3(4) . .
C8 C10 H10A 120.3 . .
C12 C10 H10A 120.3 . .
C9 C11 C13 116.7(4) . .
C9 C11 H11A 121.6 . .
C13 C11 H11A 121.6 . .
C13 C12 C10 120.5(4) . .
C13 C12 H12A 119.7 . .
C10 C12 H12A 119.7 . .
C12 C13 C11 121.4(4) . .
C12 C13 C14 119.0(4) . .
C11 C13 C14 119.5(4) . .
O5 C14 O6 125.9(4) . .
O5 C14 C13 118.0(4) . .
O6 C14 C13 116.1(4) . .
C14 O5 Zn3 115.9(3) . 1_456
C14 O6 Zn4 139.0(3) . 1_456
C15 O7 Zn4 120.8(3) . .
C15 O8 Zn3 134.6(3) . .
O7 C15 O8 125.7(4) . .
O7 C15 C16 118.8(4) . .
O8 C15 C16 115.5(4) . .
C17 C16 C18 120.2(4) . .
C17 C16 C15 120.4(4) . .
C18 C16 C15 119.4(4) . .
C16 C17 C19 118.2(4) . .
C16 C17 H17A 120.9 . .
C19 C17 H17A 120.9 . .
C20 C18 C16 120.8(4) . .
C20 C18 H18A 119.6 . .
C16 C18 H18A 119.6 . .
C21 C19 C17 122.9(4) . .
C21 C19 S2 110.1(3) . .
C17 C19 S2 127.0(3) . .
C21 C20 C18 119.0(4) . .
C21 C20 H20A 120.5 . .
C18 C20 H20A 120.5 . .
C19 C21 C20 118.9(4) . .
C19 C21 C22 113.9(4) . .
C20 C21 C22 127.2(4) . .
O10 S2 O9 118.7(4) . .
O10 S2 C23 109.2(3) . .
O9 S2 C23 112.1(3) . .
O10 S2 C19 108.4(3) . .
O9 S2 C19 112.8(3) . .
C23 S2 C19 92.4(2) . .
C24 C22 C23 118.3(4) . .
C24 C22 C21 128.8(4) . .
C23 C22 C21 112.9(4) . .
C25 C23 C22 122.8(4) . .
C25 C23 S2 126.6(3) . .
C22 C23 S2 110.5(3) . .
C22 C24 C26 119.6(4) . .
C22 C24 H24A 120.2 . .
C26 C24 H24A 120.2 . .
C23 C25 C27 117.9(4) . .
C23 C25 H25A 121.0 . .
C27 C25 H25A 121.0 . .
C27 C26 C24 121.3(4) . .
C27 C26 H26A 119.4 . .
C24 C26 H26A 119.4 . .
C26 C27 C25 119.9(4) . .
C26 C27 C28 119.9(4) . .
C25 C27 C28 120.1(4) . .
O12 C28 O11 126.7(4) . .
O12 C28 C27 117.2(4) . .
O11 C28 C27 116.2(4) . .
C28 O11 Zn2 123.9(2) . .
C28 O12 Zn1 130.9(3) . .
C29 O13 Zn1 113.5(3) . .
C29 O14 Zn2 140.2(3) . .
O14 C29 O13 126.2(4) . .
O14 C29 C30 115.0(4) . .
O13 C29 C30 118.7(4) . .
C31 C30 C32 120.5(4) . .
C31 C30 C29 119.4(4) . .
C32 C30 C29 120.0(4) . .
C30 C31 C33 117.7(4) . .
C30 C31 H31A 121.2 . .
C33 C31 H31A 121.2 . .
C34 C32 C30 121.4(4) . .
C34 C32 H32A 119.3 . .
C30 C32 H32A 119.3 . .
C31 C33 C35 122.4(4) . .
C31 C33 S3 127.6(3) . .
C35 C33 S3 109.9(3) . .
C32 C34 C35 120.1(4) . .
C32 C34 H34A 120.0 . .
C35 C34 H34A 120.0 . .
C34 C35 C33 117.9(4) . .
C34 C35 C36 129.0(4) . .
C33 C35 C36 113.1(4) . .
O15 S3 O16 117.93(19) . .
O15 S3 C37 109.98(19) . .
O16 S3 C37 110.6(2) . .
O15 S3 C33 111.67(19) . .
O16 S3 C33 110.39(18) . .
C37 S3 C33 93.7(2) . .
C38 C36 C37 118.6(4) . .
C38 C36 C35 128.4(4) . .
C37 C36 C35 113.1(4) . .
C39 C37 C36 122.7(4) . .
C39 C37 S3 127.1(3) . .
C36 C37 S3 110.2(3) . .
C40 C38 C36 118.0(4) . .
C40 C38 H38A 121.0 . .
C36 C38 H38A 121.0 . .
C37 C39 C41 118.8(4) . .
C37 C39 H39A 120.6 . .
C41 C39 H39A 120.6 . .
C38 C40 C41 123.7(4) . .
C38 C40 H40A 118.2 . .
C41 C40 H40A 118.2 . .
C39 C41 C40 118.2(4) . .
C39 C41 C42 119.7(4) . .
C40 C41 C42 122.1(4) . .
O17 C42 O18 126.1(4) . .
O17 C42 C41 116.0(4) . .
O18 C42 C41 117.9(4) . .
C42 O17 Zn3 134.0(3) . 1_556
C42 O18 Zn4 120.0(3) . 1_556
C43 O19 Zn2 117.8(3) . .
C43 O20 Zn1 136.1(3) . .
O20 C43 O19 126.5(4) . .
O20 C43 C44 115.8(4) . .
O19 C43 C44 117.6(4) . .
C46 C44 C45 120.0(4) . .
C46 C44 C43 119.4(4) . .
C45 C44 C43 120.5(4) . .
C47 C45 C44 117.3(4) . .
C47 C45 H45A 121.3 . .
C44 C45 H45A 121.3 . .
C44 C46 C48 120.9(4) . .
C44 C46 H46A 119.6 . .
C48 C46 H46A 119.6 . .
C45 C47 C49 124.6(4) . .
C45 C47 S4 126.2(4) . .
C49 C47 S4 109.1(3) . .
C49 C48 C46 120.0(4) . .
C49 C48 H48A 120.0 . .
C46 C48 H48A 120.0 . .
C48 C49 C47 117.2(4) . .
C48 C49 C50 128.2(4) . .
C47 C49 C50 114.6(4) . .
O22 S4 O21 119.6(4) . .
O22 S4 C51 111.8(4) . .
O21 S4 C51 108.9(4) . .
O22 S4 C47 113.4(4) . .
O21 S4 C47 106.4(4) . .
C51 S4 C47 93.4(2) . .
C51 C50 C52 118.8(4) . .
C51 C50 C49 113.1(4) . .
C52 C50 C49 128.1(4) . .
C53 C51 C50 124.0(4) . .
C53 C51 S4 126.3(4) . .
C50 C51 S4 109.7(3) . .
C50 C52 C54 117.7(4) . .
C51 C53 C55 117.2(4) . .
C55 C54 C52 121.0(4) . .
C53 C55 C54 121.2(4) . .
C53 C55 C56 119.3(4) . .
C54 C55 C56 119.5(4) . .
O23 C56 O24 127.1(4) . .
O23 C56 C55 116.3(4) . .
O24 C56 C55 116.6(4) . .
C56 O23 Zn4 129.8(3) . 1_455
C56 O24 Zn3 123.1(3) . 1_455
C57 O25 Zn5 128.8(2) . 2
C57 O26 Zn5 125.1(3) . .
O26 C57 O25 125.5(3) . .
O26 C57 C58 117.1(4) . .
O25 C57 C58 117.4(3) . .
C60 C58 C59 119.2(4) . .
C60 C58 C57 121.4(4) . .
C59 C58 C57 119.3(4) . .
C61 C59 C58 118.7(4) . .
C61 C59 H59A 120.6 . .
C58 C59 H59A 120.6 . .
C62 C60 C58 121.1(4) . .
C62 C60 H60A 119.4 . .
C58 C60 H60A 119.4 . .
C59 C61 C63 122.7(4) . .
C59 C61 S5 127.1(3) . .
C63 C61 S5 110.3(3) . .
C60 C62 C63 120.4(4) . .
C60 C62 H62A 119.8 . .
C63 C62 H62A 119.8 . .
C62 C63 C61 117.8(4) . .
C62 C63 C64 128.8(4) . .
C61 C63 C64 113.4(4) . .
O28 S5 O27 117.8(2) . .
O28 S5 C65 110.9(2) . .
O27 S5 C65 111.2(2) . .
O28 S5 C61 110.5(2) . .
O27 S5 C61 110.9(2) . .
C65 S5 C61 92.9(2) . .
C66 C64 C65 119.4(4) . .
C66 C64 C63 128.1(4) . .
C65 C64 C63 112.6(4) . .
C67 C65 C64 122.1(4) . .
C67 C65 S5 127.1(3) . .
C64 C65 S5 110.8(3) . .
C64 C66 C68 118.7(4) . .
C64 C66 H66A 120.7 . .
C68 C66 H66A 120.7 . .
C65 C67 C69 118.5(4) . .
C65 C67 H67A 120.7 . .
C69 C67 H67A 120.7 . .
C66 C68 C69 122.0(4) . .
C66 C68 H68A 119.0 . .
C69 C68 H68A 119.0 . .
C67 C69 C68 119.3(4) . .
C67 C69 C70 121.9(4) . .
C68 C69 C70 118.6(4) . .
O30 C70 O29 124.5(4) . .
O30 C70 C69 118.5(4) . .
O29 C70 C69 117.0(4) . .
C70 O29 Zn6 115.2(2) . 1_556
C70 O30 Zn6 140.6(3) . 2_655
C71 O31 Zn6 125.6(2) . 2_654
C71 O32 Zn6 128.7(3) . .
O31 C71 O32 126.6(4) . .
O31 C71 C72 116.7(4) . .
O32 C71 C72 116.7(4) . .
C73 C72 C74 120.5(4) . .
C73 C72 C71 119.7(4) . .
C74 C72 C71 119.9(4) . .
C75 C73 C72 117.7(4) . .
C75 C73 H73A 121.2 . .
C72 C73 H73A 121.2 . .
C76 C74 C72 121.0(4) . .
C76 C74 H74A 119.5 . .
C72 C74 H74A 119.5 . .
C73 C75 C77 123.3(4) . .
C73 C75 S6 126.9(3) . .
C77 C75 S6 109.8(3) . .
C74 C76 C77 119.6(4) . .
C74 C76 H76A 120.2 . .
C77 C76 H76A 120.2 . .
C75 C77 C76 118.0(4) . .
C75 C77 C78 113.4(4) . .
C76 C77 C78 128.5(4) . .
O34 S6 O33 116.5(2) . .
O34 S6 C75 109.9(2) . .
O33 S6 C75 111.7(2) . .
O34 S6 C79 111.3(2) . .
O33 S6 C79 112.0(2) . .
C75 S6 C79 93.0(2) . .
C79 C78 C80 118.4(4) . .
C79 C78 C77 114.1(4) . .
C80 C78 C77 127.5(4) . .
C78 C79 C81 124.0(4) . .
C78 C79 S6 109.6(3) . .
C81 C79 S6 126.4(3) . .
C82 C80 C78 118.1(4) . .
C82 C80 H80A 121.0 . .
C78 C80 H80A 121.0 . .
C79 C81 C83 117.9(4) . .
C79 C81 H81A 121.1 . .
C83 C81 H81A 121.1 . .
C80 C82 C83 122.7(4) . .
C80 C82 H82A 118.7 . .
C83 C82 H82A 118.7 . .
C81 C83 C82 119.0(4) . .
C81 C83 C84 121.0(4) . .
C82 C83 C84 119.9(4) . .
O35 C84 O36 126.2(3) . .
O35 C84 C83 117.4(3) . .
O36 C84 C83 116.3(3) . .
C84 O35 Zn5 116.9(2) . .
C84 O36 Zn5 137.8(3) . 2
C86 N1 C85 105.3(6) . .
C86 N1 Zn1 127.2(5) . .
C85 N1 Zn1 123.8(4) . .
N1 C85 C87 125.9(7) . .
N1 C85 C86 35.3(3) . .
C87 C85 C86 91.0(6) . .
N1 C85 H85A 117.1 . .
C87 C85 H85A 117.1 . .
C86 C85 H85A 151.5 . .
N1 C86 C88 128.7(7) . .
N1 C86 C85 39.4(4) . .
C88 C86 C85 92.0(5) . .
N1 C86 H86A 115.6 . .
C88 C86 H86A 115.6 . .
C85 C86 H86A 148.5 . .
C89 C87 C85 122.9(8) . .
C89 C87 C88 35.5(4) . .
C85 C87 C88 88.1(6) . .
C89 C87 H87A 118.5 . .
C85 C87 H87A 118.5 . .
C88 C87 H87A 152.4 . .
C89 C88 C86 126.1(10) . .
C89 C88 C87 38.9(5) . .
C86 C88 C87 87.2(7) . .
C89 C88 H88A 117.0 . .
C86 C88 H88A 117.0 . .
C87 C88 H88A 155.8 . .
C88 C89 C87 105.6(7) . .
C88 C89 C90 129.6(7) . .
C87 C89 C90 124.2(6) . .
C91 C90 C89 177.4(6) . .
C90 C91 C92 178.5(6) . 1_565
C93 C92 C94 119.0(5) . .
C93 C92 C91 121.8(5) . 1_545
C94 C92 C91 119.2(5) . 1_545
C95 C93 C92 121.0(5) . .
C95 C93 H93A 119.5 . .
C92 C93 H93A 119.5 . .
C96 C94 C92 120.4(5) . .
C96 C94 H94A 119.8 . .
C92 C94 H94A 119.8 . .
C93 C95 C97 119.2(5) . .
C93 C95 H95A 120.4 . .
C97 C95 H95A 120.4 . .
C94 C96 C97 119.0(5) . .
C94 C96 H96A 120.5 . .
C97 C96 H96A 120.5 . .
C96 C97 C95 121.3(5) . .
C96 C97 C98 118.8(5) . .
C95 C97 C98 119.9(5) . .
C99 C98 C97 179.2(6) . .
C98 C99 C100 177.5(6) . .
C101 C100 C102 117.6(5) . .
C101 C100 C99 121.9(5) . .
C102 C100 C99 120.1(5) . .
C100 C101 C103 117.8(5) . .
C100 C101 H1D 121.1 . .
C103 C101 H1D 121.1 . .
C100 C102 C104 116.8(6) . .
C100 C102 H2D 121.6 . .
C104 C102 H2D 121.6 . .
N2 C103 C101 126.3(5) . .
N2 C103 H3D 116.8 . .
C101 C103 H3D 116.8 . .
N2 C104 C102 124.7(5) . .
N2 C104 H4D 117.6 . .
C102 C104 H4D 117.6 . .
C103 N2 C104 116.2(4) . .
C103 N2 Zn2 122.0(3) . .
C104 N2 Zn2 121.5(3) . .
C105 N3 C106 115.9(4) . .
C105 N3 Zn3 121.9(3) . .
C106 N3 Zn3 122.0(3) . .
N3 C105 C107 124.5(6) . .
N3 C105 H5D 117.7 . .
C107 C105 H5D 117.7 . .
N3 C106 C108 123.7(5) . .
N3 C106 H6D 118.2 . .
C108 C106 H6D 118.2 . .
C105 C107 C109 118.7(6) . .
C105 C107 H7D 120.7 . .
C109 C107 H7D 120.7 . .
C109 C108 C106 119.7(5) . .
C109 C108 H8D 120.2 . .
C106 C108 H8D 120.2 . .
C108 C109 C107 117.1(5) . .
C108 C109 C110 120.7(6) . .
C107 C109 C110 122.0(6) . .
C111 C110 C109 176.4(7) . .
C110 C111 C112 178.1(6) . .
C114 C112 C113 119.8(5) . .
C114 C112 C111 120.5(6) . .
C113 C112 C111 119.7(6) . .
C115 C113 C112 118.7(5) . .
C115 C113 H13D 120.6 . .
C112 C113 H13D 120.6 . .
C116 C114 C112 121.3(5) . .
C116 C114 H14D 119.4 . .
C112 C114 H14D 119.4 . .
C117 C115 C113 121.6(6) . .
C117 C115 H15D 119.2 . .
C113 C115 H15D 119.2 . .
C114 C116 C117 118.4(6) . .
C114 C116 H16D 120.8 . .
C117 C116 H16D 120.8 . .
C115 C117 C116 119.8(5) . .
C115 C117 C118 122.6(6) . 1_565
C116 C117 C118 117.4(6) . 1_565
C119 C118 C117 166.8(9) . 1_545
C118 C119 C120 169.9(8) . .
C121 C120 C122 107.3(7) . .
C121 C120 C119 127.1(7) . .
C122 C120 C119 125.5(7) . .
C120 C121 C123 125.4(8) . .
C120 C121 C122 36.8(5) . .
C123 C121 C122 88.9(6) . .
C120 C121 H21D 117.3 . .
C123 C121 H21D 117.3 . .
C122 C121 H21D 153.4 . .
C120 C122 C124 125.7(11) . .
C120 C122 C121 35.9(5) . .
C124 C122 C121 90.0(7) . .
C120 C122 H22D 117.1 . .
C124 C122 H22D 117.1 . .
C121 C122 H22D 152.5 . .
N4 C123 C121 123.3(9) . .
N4 C123 C124 38.1(4) . .
C121 C123 C124 91.7(6) . .
N4 C123 H23D 118.4 . .
C121 C123 H23D 118.4 . .
C124 C123 H23D 142.8 . .
N4 C124 C122 122.3(9) . .
N4 C124 C123 39.6(4) . .
C122 C124 C123 89.4(7) . .
N4 C124 H24D 118.8 . .
C122 C124 H24D 118.8 . .
C123 C124 H24D 144.2 . .
C124 N4 C123 102.3(6) . .
C124 N4 Zn4 125.8(5) . .
C123 N4 Zn4 126.2(4) . .
C126 N5 C125 117.1(4) . .
C126 N5 Zn5 122.3(3) . .
C125 N5 Zn5 120.6(3) . .
N5 C125 C127 122.5(4) . .
N5 C125 H25D 118.7 . .
C127 C125 H25D 118.7 . .
N5 C126 C128 124.1(4) . .
N5 C126 H26D 118.0 . .
C128 C126 H26D 118.0 . .
C125 C127 C129 120.0(4) . .
C125 C127 H27D 120.0 . .
C129 C127 H27D 120.0 . .
C129 C128 C126 119.5(5) . .
C129 C128 H28D 120.2 . .
C126 C128 H28D 120.2 . .
C128 C129 C127 116.4(4) . .
C128 C129 C130 122.7(4) . .
C127 C129 C130 120.7(4) . .
C131 C130 C129 174.9(5) . .
C130 C131 C132 177.1(5) . .
C133 C132 C134 118.8(4) . .
C133 C132 C131 119.0(4) . .
C134 C132 C131 122.2(4) . .
C132 C133 C134 121.1(4) . 2_565
C132 C133 H33D 119.4 . .
C134 C133 H33D 119.4 2_565 .
C132 C134 C133 120.0(4) . 2_565
C132 C134 H34D 120.0 . .
C133 C134 H34D 120.0 2_565 .
C135 N6 C136 117.2(4) . .
C135 N6 Zn6 124.7(3) . .
C136 N6 Zn6 118.0(3) . .
N6 C135 C137 121.7(5) . .
N6 C135 H35D 119.2 . .
C137 C135 H35D 119.2 . .
N6 C136 C138 121.3(5) . .
N6 C136 H36D 119.3 . .
C138 C136 H36D 119.3 . .
C139 C137 C135 123.7(5) . .
C139 C137 H37D 118.1 . .
C135 C137 H37D 118.1 . .
C136 C138 C139 118.5(5) . .
C136 C138 H38D 120.8 . .
C139 C138 H38D 120.8 . .
C137 C139 C138 116.3(5) . .
C137 C139 C140 124.7(5) . .
C138 C139 C140 118.2(5) . .
C141 C140 C139 177.4(7) . .
C140 C141 C142 179.0(7) . .
C143 C142 C144 120.2(5) . .
C143 C142 C141 121.0(5) . .
C144 C142 C141 118.8(6) . .
C142 C143 C144 119.3(5) . 2_644
C142 C143 H43D 120.3 . .
C144 C143 H43D 120.3 2_644 .
C142 C144 C143 120.5(5) . 2_644
C142 C144 H44D 119.8 . .
C143 C144 H44D 119.8 2_644 .

loop_
_geom_bond_atom_site_label_1
_geom_bond_atom_site_label_2
_geom_bond_distance
_geom_bond_site_symmetry_2
Zn1 N1 2.010(3) .
Zn1 O1 2.024(3) .
Zn1 O13 2.025(3) .
Zn1 O12 2.033(2) .
Zn1 O20 2.057(3) .
Zn1 Zn2 3.0010(6) .
Zn2 O19 2.024(3) .
Zn2 O11 2.024(2) .
Zn2 N2 2.025(3) .
Zn2 O2 2.031(3) .
Zn2 O14 2.085(3) .
Zn3 O5 2.008(3) 1_654
Zn3 N3 2.023(3) .
Zn3 O8 2.025(2) .
Zn3 O24 2.035(3) 1_655
Zn3 O17 2.059(3) 1_554
Zn3 Zn4 2.9865(6) .
Zn4 N4 1.990(4) .
Zn4 O7 2.022(3) .
Zn4 O18 2.027(3) 1_554
Zn4 O23 2.035(3) 1_655
Zn4 O6 2.057(3) 1_654
Zn5 O26 2.026(2) .
Zn5 N5 2.027(3) .
Zn5 O35 2.035(2) .
Zn5 O36 2.044(2) 2
Zn5 O25 2.047(2) 2
Zn5 Zn5 2.9734(8) 2
Zn6 O32 2.009(2) .
Zn6 O31 2.016(2) 2_654
Zn6 N6 2.026(3) .
Zn6 O29 2.034(3) 1_554
Zn6 O30 2.066(3) 2_655
Zn6 Zn6 2.9849(8) 2_654
O1 C1 1.238(5) .
O2 C1 1.243(4) .
C1 C2 1.517(5) .
C2 C4 1.373(5) .
C2 C3 1.380(5) .
C3 C5 1.379(5) .
C3 H3A 0.9300 .
C4 C6 1.402(5) .
C4 H4A 0.9300 .
C5 C7 1.409(6) .
C5 S1 1.764(4) .
C6 C7 1.361(6) .
C6 H6A 0.9300 .
C7 C8 1.474(5) .
S1 O3 1.419(3) .
S1 O4 1.448(3) .
S1 C9 1.756(4) .
C8 C10 1.365(6) .
C8 C9 1.416(6) .
C9 C11 1.388(5) .
C10 C12 1.401(5) .
C10 H10A 0.9300 .
C11 C13 1.402(6) .
C11 H11A 0.9300 .
C12 C13 1.388(6) .
C12 H12A 0.9300 .
C13 C14 1.512(5) .
C14 O5 1.258(5) .
C14 O6 1.262(5) .
O5 Zn3 2.008(3) 1_456
O6 Zn4 2.057(3) 1_456
O7 C15 1.244(4) .
O8 C15 1.266(4) .
C15 C16 1.506(5) .
C16 C17 1.371(5) .
C16 C18 1.397(5) .
C17 C19 1.380(5) .
C17 H17A 0.9300 .
C18 C20 1.392(5) .
C18 H18A 0.9300 .
C19 C21 1.380(5) .
C19 S2 1.773(4) .
C20 C21 1.383(5) .
C20 H20A 0.9300 .
C21 C22 1.458(5) .
S2 O10 1.414(6) .
S2 O9 1.460(5) .
S2 C23 1.770(4) .
C22 C24 1.381(5) .
C22 C23 1.387(5) .
C23 C25 1.383(5) .
C24 C26 1.386(5) .
C24 H24A 0.9300 .
C25 C27 1.385(5) .
C25 H25A 0.9300 .
C26 C27 1.380(5) .
C26 H26A 0.9300 .
C27 C28 1.498(5) .
C28 O12 1.239(4) .
C28 O11 1.266(4) .
O13 C29 1.262(5) .
O14 C29 1.258(5) .
C29 C30 1.518(5) .
C30 C31 1.378(5) .
C30 C32 1.391(6) .
C31 C33 1.380(5) .
C31 H31A 0.9300 .
C32 C34 1.366(5) .
C32 H32A 0.9300 .
C33 C35 1.421(5) .
C33 S3 1.768(4) .
C34 C35 1.376(6) .
C34 H34A 0.9300 .
C35 C36 1.461(5) .
S3 O15 1.441(3) .
S3 O16 1.445(3) .
S3 C37 1.763(4) .
C36 C38 1.388(5) .
C36 C37 1.419(5) .
C37 C39 1.366(5) .
C38 C40 1.374(5) .
C38 H38A 0.9300 .
C39 C41 1.391(5) .
C39 H39A 0.9300 .
C40 C41 1.401(5) .
C40 H40A 0.9300 .
C41 C42 1.493(5) .
C42 O17 1.252(5) .
C42 O18 1.268(4) .
O17 Zn3 2.059(3) 1_556
O18 Zn4 2.027(3) 1_556
O19 C43 1.248(5) .
O20 C43 1.242(5) .
C43 C44 1.510(5) .
C44 C46 1.377(5) .
C44 C45 1.387(5) .
C45 C47 1.367(5) .
C45 H45A 0.9300 .
C46 C48 1.405(6) .
C46 H46A 0.9300 .
C47 C49 1.391(6) .
C47 S4 1.777(5) .
C48 C49 1.365(6) .
C48 H48A 0.9300 .
C49 C50 1.456(5) .
S4 O22 1.333(8) .
S4 O21 1.532(8) .
S4 C51 1.775(5) .
C50 C51 1.400(6) .
C50 C52 1.411(6) .
C51 C53 1.381(6) .
C52 C54 1.418(6) .
C53 C55 1.383(6) .
C54 C55 1.405(6) .
C55 C56 1.503(5) .
C56 O23 1.250(5) .
C56 O24 1.262(5) .
O23 Zn4 2.035(3) 1_455
O24 Zn3 2.035(3) 1_455
O25 C57 1.258(4) .
O25 Zn5 2.047(2) 2
O26 C57 1.251(4) .
C57 C58 1.499(5) .
C58 C60 1.378(5) .
C58 C59 1.396(5) .
C59 C61 1.349(5) .
C59 H59A 0.9300 .
C60 C62 1.370(5) .
C60 H60A 0.9300 .
C61 C63 1.400(5) .
C61 S5 1.775(4) .
C62 C63 1.370(5) .
C62 H62A 0.9300 .
C63 C64 1.466(5) .
S5 O28 1.428(3) .
S5 O27 1.436(3) .
S5 C65 1.761(4) .
C64 C66 1.374(5) .
C64 C65 1.408(5) .
C65 C67 1.377(5) .
C66 C68 1.383(5) .
C66 H66A 0.9300 .
C67 C69 1.385(5) .
C67 H67A 0.9300 .
C68 C69 1.402(5) .
C68 H68A 0.9300 .
C69 C70 1.489(5) .
C70 O30 1.247(4) .
C70 O29 1.269(4) .
O29 Zn6 2.034(3) 1_556
O30 Zn6 2.066(3) 2_655
O31 C71 1.258(4) .
O31 Zn6 2.016(2) 2_654
O32 C71 1.268(4) .
C71 C72 1.509(5) .
C72 C73 1.381(5) .
C72 C74 1.393(6) .
C73 C75 1.363(5) .
C73 H73A 0.9300 .
C74 C76 1.363(6) .
C74 H74A 0.9300 .
C75 C77 1.389(6) .
C75 S6 1.759(4) .
C76 C77 1.394(6) .
C76 H76A 0.9300 .
C77 C78 1.454(6) .
S6 O34 1.425(4) .
S6 O33 1.431(4) .
S6 C79 1.780(4) .
C78 C79 1.367(6) .
C78 C80 1.404(6) .
C79 C81 1.375(5) .
C80 C82 1.377(6) .
C80 H80A 0.9300 .
C81 C83 1.385(5) .
C81 H81A 0.9300 .
C82 C83 1.389(6) .
C82 H82A 0.9300 .
C83 C84 1.493(5) .
C84 O35 1.242(4) .
C84 O36 1.258(4) .
O36 Zn5 2.044(2) 2
N1 C86 1.103(7) .
N1 C85 1.213(7) .
C85 C87 1.406(9) .
C85 C86 1.842(10) .
C85 H85A 0.9300 .
C86 C88 1.405(9) .
C86 H86A 0.9300 .
C87 C89 1.262(9) .
C87 C88 1.937(13) .
C87 H87A 0.9300 .
C88 C89 1.169(9) .
C88 H88A 0.9300 .
C89 C90 1.431(6) .
C90 C91 1.169(6) .
C91 C92 1.438(6) 1_565
C92 C93 1.403(7) .
C92 C94 1.405(7) .
C92 C91 1.438(6) 1_545
C93 C95 1.354(6) .
C93 H93A 0.9300 .
C94 C96 1.369(6) .
C94 H94A 0.9300 .
C95 C97 1.395(6) .
C95 H95A 0.9300 .
C96 C97 1.392(6) .
C96 H96A 0.9300 .
C97 C98 1.448(6) .
C98 C99 1.184(6) .
C99 C100 1.436(6) .
C100 C101 1.355(7) .
C100 C102 1.373(7) .
C101 C103 1.372(6) .
C101 H1D 0.9300 .
C102 C104 1.404(7) .
C102 H2D 0.9300 .
C103 N2 1.263(5) .
C103 H3D 0.9300 .
C104 N2 1.275(6) .
C104 H4D 0.9300 .
N3 C105 1.303(6) .
N3 C106 1.324(5) .
C105 C107 1.358(7) .
C105 H5D 0.9300 .
C106 C108 1.368(6) .
C106 H6D 0.9300 .
C107 C109 1.390(8) .
C107 H7D 0.9300 .
C108 C109 1.341(7) .
C108 H8D 0.9300 .
C109 C110 1.446(7) .
C110 C111 1.182(6) .
C111 C112 1.428(6) .
C112 C114 1.376(7) .
C112 C113 1.387(7) .
C113 C115 1.368(7) .
C113 H13D 0.9300 .
C114 C116 1.370(7) .
C114 H14D 0.9300 .
C115 C117 1.361(7) .
C115 H15D 0.9300 .
C116 C117 1.396(7) .
C116 H16D 0.9300 .
C117 C118 1.466(8) 1_565
C118 C119 1.103(7) .
C118 C117 1.466(8) 1_545
C119 C120 1.409(7) .
C120 C121 1.196(10) .
C120 C122 1.222(10) .
C121 C123 1.411(9) .
C121 C122 1.948(14) .
C121 H21D 0.9300 .
C122 C124 1.431(11) .
C122 H22D 0.9300 .
C123 N4 1.253(9) .
C123 C124 1.921(12) .
C123 H23D 0.9300 .
C124 N4 1.213(8) .
C124 H24D 0.9300 .
N5 C126 1.292(5) .
N5 C125 1.325(5) .
C125 C127 1.364(5) .
C125 H25D 0.9300 .
C126 C128 1.368(6) .
C126 H26D 0.9300 .
C127 C129 1.375(5) .
C127 H27D 0.9300 .
C128 C129 1.361(6) .
C128 H28D 0.9300 .
C129 C130 1.425(5) .
C130 C131 1.192(6) .
C131 C132 1.428(6) .
C132 C133 1.359(6) .
C132 C134 1.364(6) .
C133 C134 1.383(6) 2_565
C133 H33D 0.9300 .
C134 C133 1.383(6) 2_565
C134 H34D 0.9300 .
N6 C135 1.275(5) .
N6 C136 1.378(5) .
C135 C137 1.404(6) .
C135 H35D 0.9300 .
C136 C138 1.387(6) .
C136 H36D 0.9300 .
C137 C139 1.270(6) .
C137 H37D 0.9300 .
C138 C139 1.415(7) .
C138 H38D 0.9300 .
C139 C140 1.426(6) .
C140 C141 1.193(6) .
C141 C142 1.417(6) .
C142 C143 1.379(7) .
C142 C144 1.388(7) .
C143 C144 1.411(6) 2_644
C143 H43D 0.9300 .
C144 C143 1.411(6) 2_644
C144 H44D 0.9300 .
